data_4061434
_journal_name_full Organometallics
_journal_paper_doi 10.1021/om050110k
_journal_year 2005
_chemical_formula_sum 'C33 H24 Cl2 O7 Os3 P2'
_chemical_formula_weight 1235.96
_space_group_IT_number 2
_symmetry_cell_setting triclinic
_symmetry_space_group_name_Hall '-P 1'
_symmetry_space_group_name_H-M 'P -1'
_cell_angle_alpha 72.1513(7)
_cell_angle_beta 78.4997(8)
_cell_angle_gamma 71.8927(8)
_cell_formula_units_Z 2
_cell_length_a 9.4478(2)
_cell_length_b 12.1148(2)
_cell_length_c 17.3097(3)
_cell_measurement_temperature 150(2)
_cell_volume 1780.58(6)
_diffrn_ambient_temperature 150(2)
_exptl_crystal_density_diffrn 2.305
_cod_depositor_comments
;
The following automatic conversions were performed:
'_symmetry_cell_setting' value 'Triclinic' changed to 'triclinic'
according to '/home/saulius/struct/CIF-dictionaries/cif_core.dic'
dictionary named 'cif_core.dic' version 2.4.1 from 2010-06-29.

Automatic conversion script
Id: cif_fix_enum 1527 2010-12-29 10:47:43Z saulius 
;
_cod_database_code 4061434

loop_
_symmetry_equiv_pos_as_xyz
'x, y, z'
'-x, -y, -z'

loop_
_atom_site_label
_atom_site_type_symbol
_atom_site_fract_x
_atom_site_fract_y
_atom_site_fract_z
_atom_site_U_iso_or_equiv
_atom_site_adp_type
_atom_site_occupancy
_atom_site_symmetry_multiplicity
_atom_site_calc_flag
_atom_site_refinement_flags
_atom_site_disorder_assembly
_atom_site_disorder_group
Os1 Os 0.06630(2) 0.523715(19) 0.295310(12) 0.01604(7) Uani 1 1 d . . .
Os2 Os -0.00859(2) 0.415035(19) 0.194256(12) 0.01594(7) Uani 1 1 d . . .
Os3 Os 0.13371(3) 0.276734(19) 0.343593(13) 0.01942(7) Uani 1 1 d . . .
P1 P 0.00609(16) 0.61475(13) 0.16546(8) 0.0163(3) Uani 1 1 d . . .
P2 P -0.01522(17) 0.22238(14) 0.27273(9) 0.0204(3) Uani 1 1 d . . .
O1 O 0.3637(5) 0.5809(4) 0.2664(3) 0.0361(11) Uani 1 1 d . . .
O2 O -0.0765(6) 0.7120(4) 0.3892(3) 0.0379(12) Uani 1 1 d . . .
O3 O 0.2560(6) 0.3363(5) 0.0699(3) 0.0404(12) Uani 1 1 d . . .
O4 O -0.2675(6) 0.4516(5) 0.1013(3) 0.0505(14) Uani 1 1 d . . .
O5 O 0.4137(6) 0.1465(5) 0.2471(4) 0.0537(15) Uani 1 1 d . . .
O6 O 0.3412(6) 0.3437(4) 0.4269(3) 0.0462(14) Uani 1 1 d . . .
O7 O 0.0857(7) 0.0845(5) 0.5005(3) 0.0482(14) Uani 1 1 d . . .
C1 C 0.2496(7) 0.5591(5) 0.2762(4) 0.0223(12) Uani 1 1 d . . .
C2 C -0.0182(7) 0.6423(5) 0.3529(4) 0.0242(13) Uani 1 1 d . . .
C3 C 0.1561(8) 0.3660(6) 0.1145(4) 0.0255(13) Uani 1 1 d . . .
C4 C -0.1684(8) 0.4410(6) 0.1336(4) 0.0290(14) Uani 1 1 d . . .
C5 C 0.3111(8) 0.1920(6) 0.2858(4) 0.0301(14) Uani 1 1 d . . .
C6 C 0.2577(8) 0.3323(6) 0.3937(4) 0.0314(15) Uani 1 1 d . . .
C7 C 0.1085(8) 0.1541(6) 0.4412(4) 0.0299(14) Uani 1 1 d . . .
C8 C -0.1927(7) 0.1924(6) 0.3261(4) 0.0298(14) Uani 1 1 d . . .
H8A H -0.1724 0.1150 0.3674 0.045 Uiso 1 1 calc R . .
H8B H -0.2523 0.1897 0.2867 0.045 Uiso 1 1 calc R . .
H8C H -0.2484 0.2565 0.3527 0.045 Uiso 1 1 calc R . .
C9 C 0.1450(6) 0.6714(5) 0.0868(3) 0.0202(12) Uani 1 1 d . . .
C10 C 0.2951(7) 0.6027(5) 0.0830(4) 0.0228(12) Uani 1 1 d . . .
H10 H 0.3234 0.5268 0.1214 0.027 Uiso 1 1 calc R . .
C11 C 0.4025(7) 0.6445(6) 0.0236(4) 0.0262(13) Uani 1 1 d . . .
H11 H 0.5038 0.5974 0.0216 0.031 Uiso 1 1 calc R . .
C12 C 0.3619(7) 0.7557(6) -0.0330(4) 0.0273(13) Uani 1 1 d . . .
H12 H 0.4358 0.7852 -0.0727 0.033 Uiso 1 1 calc R . .
C13 C 0.2142(8) 0.8228(6) -0.0314(4) 0.0286(14) Uani 1 1 d . . .
H13 H 0.1858 0.8974 -0.0710 0.034 Uiso 1 1 calc R . .
C14 C 0.1051(7) 0.7803(5) 0.0294(3) 0.0220(12) Uani 1 1 d . . .
H14 H 0.0036 0.8270 0.0307 0.026 Uiso 1 1 calc R . .
C15 C -0.1625(6) 0.7390(5) 0.1516(3) 0.0213(12) Uani 1 1 d . . .
C16 C -0.2631(7) 0.7485(6) 0.1013(4) 0.0287(14) Uani 1 1 d . . .
H16 H -0.2449 0.6888 0.0728 0.034 Uiso 1 1 calc R . .
C17 C -0.3936(8) 0.8459(6) 0.0910(4) 0.0365(16) Uani 1 1 d . . .
H17 H -0.4632 0.8510 0.0565 0.044 Uiso 1 1 calc R . .
C18 C -0.4190(7) 0.9327(6) 0.1312(4) 0.0345(16) Uani 1 1 d . . .
H18 H -0.5074 0.9976 0.1252 0.041 Uiso 1 1 calc R . .
C19 C -0.3176(7) 0.9264(5) 0.1800(4) 0.0295(14) Uani 1 1 d . . .
H19 H -0.3361 0.9875 0.2073 0.035 Uiso 1 1 calc R . .
C20 C -0.1879(7) 0.8317(5) 0.1902(3) 0.0221(12) Uani 1 1 d . . .
H20 H -0.1168 0.8295 0.2229 0.027 Uiso 1 1 calc R . .
C21 C 0.0745(7) 0.0900(5) 0.2332(4) 0.0240(12) Uani 1 1 d . . .
C22 C 0.0960(8) 0.0972(6) 0.1510(4) 0.0301(14) Uani 1 1 d . . .
H22 H 0.0639 0.1728 0.1129 0.036 Uiso 1 1 calc R . .
C23 C 0.1638(8) -0.0043(6) 0.1235(4) 0.0352(16) Uani 1 1 d . . .
H23 H 0.1769 0.0015 0.0667 0.042 Uiso 1 1 calc R . .
C24 C 0.2128(8) -0.1146(6) 0.1782(4) 0.0332(15) Uani 1 1 d . . .
H24 H 0.2597 -0.1845 0.1591 0.040 Uiso 1 1 calc R . .
C25 C 0.1930(9) -0.1226(6) 0.2610(4) 0.0358(16) Uani 1 1 d . . .
H25 H 0.2269 -0.1981 0.2988 0.043 Uiso 1 1 calc R . .
C26 C 0.1249(9) -0.0221(6) 0.2884(4) 0.0377(17) Uani 1 1 d . . .
H26 H 0.1116 -0.0282 0.3453 0.045 Uiso 1 1 calc R . .
C27 C -0.1492(6) 0.4608(5) 0.3001(3) 0.0182(11) Uani 1 1 d . . .
C28 C -0.0780(7) 0.3957(5) 0.3722(3) 0.0209(12) Uani 1 1 d . . .
C29 C -0.1585(7) 0.4103(6) 0.4491(4) 0.0280(14) Uani 1 1 d . . .
H29 H -0.1113 0.3703 0.4976 0.034 Uiso 1 1 calc R . .
C30 C -0.3011(8) 0.4802(6) 0.4539(4) 0.0320(15) Uani 1 1 d . . .
H30 H -0.3538 0.4872 0.5057 0.038 Uiso 1 1 calc R . .
C31 C -0.3733(7) 0.5439(6) 0.3815(4) 0.0318(15) Uani 1 1 d . . .
H31 H -0.4739 0.5921 0.3855 0.038 Uiso 1 1 calc R . .
C32 C -0.2977(7) 0.5354(5) 0.3067(4) 0.0239(13) Uani 1 1 d . . .
H32 H -0.3450 0.5797 0.2587 0.029 Uiso 1 1 calc R . .
C33 C -0.4629(11) -0.1551(8) 0.3914(5) 0.055(2) Uani 1 1 d . . .
H33A H -0.3837 -0.2321 0.4024 0.067 Uiso 1 1 calc R . .
H33B H -0.4808 -0.1343 0.3336 0.067 Uiso 1 1 calc R . .
Cl1 Cl -0.6289(3) -0.1751(3) 0.45465(14) 0.0669(7) Uani 1 1 d . . .
Cl2 Cl -0.3992(3) -0.0434(2) 0.40575(18) 0.0758(7) Uani 1 1 d . . .

loop_
_atom_site_aniso_label
_atom_site_aniso_U_11
_atom_site_aniso_U_22
_atom_site_aniso_U_33
_atom_site_aniso_U_23
_atom_site_aniso_U_13
_atom_site_aniso_U_12
Os1 0.01649(12) 0.01710(12) 0.01593(12) -0.00498(9) -0.00483(9) -0.00399(9)
Os2 0.01793(12) 0.01692(12) 0.01438(11) -0.00462(8) -0.00378(9) -0.00492(9)
Os3 0.02340(13) 0.01736(13) 0.01778(12) -0.00331(9) -0.00722(9) -0.00414(9)
P1 0.0163(7) 0.0161(7) 0.0167(7) -0.0038(5) -0.0040(6) -0.0036(5)
P2 0.0238(8) 0.0200(7) 0.0197(7) -0.0056(6) -0.0041(6) -0.0077(6)
O1 0.025(2) 0.034(3) 0.052(3) -0.008(2) -0.014(2) -0.010(2)
O2 0.044(3) 0.033(3) 0.038(3) -0.020(2) -0.009(2) 0.000(2)
O3 0.037(3) 0.051(3) 0.038(3) -0.028(2) 0.019(2) -0.018(2)
O4 0.050(3) 0.047(3) 0.066(4) -0.012(3) -0.043(3) -0.009(3)
O5 0.036(3) 0.059(4) 0.056(3) -0.025(3) -0.002(3) 0.009(3)
O6 0.057(3) 0.036(3) 0.057(3) -0.007(2) -0.040(3) -0.011(2)
O7 0.071(4) 0.039(3) 0.032(3) 0.006(2) -0.014(3) -0.022(3)
C1 0.018(3) 0.020(3) 0.028(3) -0.006(2) -0.004(2) -0.004(2)
C2 0.024(3) 0.024(3) 0.027(3) -0.007(3) -0.012(3) -0.004(2)
C3 0.036(4) 0.025(3) 0.023(3) -0.008(2) -0.005(3) -0.017(3)
C4 0.035(4) 0.024(3) 0.029(3) -0.005(3) -0.009(3) -0.008(3)
C5 0.032(4) 0.026(3) 0.031(3) -0.007(3) -0.013(3) -0.001(3)
C6 0.046(4) 0.020(3) 0.030(3) -0.003(3) -0.015(3) -0.006(3)
C7 0.046(4) 0.021(3) 0.025(3) -0.001(3) -0.011(3) -0.012(3)
C8 0.027(3) 0.036(4) 0.030(3) -0.009(3) 0.004(3) -0.018(3)
C9 0.020(3) 0.029(3) 0.018(3) -0.011(2) -0.001(2) -0.011(2)
C10 0.027(3) 0.018(3) 0.024(3) -0.006(2) -0.003(2) -0.006(2)
C11 0.022(3) 0.029(3) 0.031(3) -0.014(3) -0.002(3) -0.006(3)
C12 0.023(3) 0.037(4) 0.025(3) -0.010(3) 0.003(3) -0.016(3)
C13 0.038(4) 0.026(3) 0.020(3) 0.003(2) -0.006(3) -0.014(3)
C14 0.020(3) 0.019(3) 0.024(3) -0.002(2) -0.004(2) -0.004(2)
C15 0.017(3) 0.023(3) 0.017(3) 0.004(2) 0.002(2) -0.007(2)
C16 0.031(3) 0.022(3) 0.032(3) -0.001(3) -0.010(3) -0.006(3)
C17 0.027(3) 0.031(4) 0.050(4) -0.001(3) -0.022(3) -0.003(3)
C18 0.023(3) 0.024(3) 0.047(4) -0.001(3) -0.001(3) -0.003(3)
C19 0.031(3) 0.019(3) 0.032(3) -0.006(3) 0.001(3) -0.002(3)
C20 0.032(3) 0.016(3) 0.018(3) 0.000(2) -0.004(2) -0.008(2)
C21 0.027(3) 0.020(3) 0.026(3) -0.006(2) -0.003(3) -0.007(2)
C22 0.039(4) 0.028(3) 0.028(3) -0.010(3) -0.014(3) -0.007(3)
C23 0.045(4) 0.023(3) 0.041(4) -0.015(3) -0.013(3) -0.002(3)
C24 0.036(4) 0.025(3) 0.045(4) -0.022(3) -0.005(3) -0.005(3)
C25 0.052(4) 0.018(3) 0.040(4) -0.002(3) -0.019(3) -0.009(3)
C26 0.058(5) 0.027(4) 0.031(3) -0.009(3) -0.012(3) -0.009(3)
C27 0.021(3) 0.019(3) 0.018(3) -0.007(2) 0.001(2) -0.009(2)
C28 0.024(3) 0.022(3) 0.020(3) -0.007(2) -0.002(2) -0.010(2)
C29 0.034(4) 0.032(4) 0.023(3) -0.009(3) -0.002(3) -0.015(3)
C30 0.033(4) 0.043(4) 0.030(3) -0.023(3) 0.013(3) -0.020(3)
C31 0.018(3) 0.043(4) 0.039(4) -0.021(3) 0.005(3) -0.009(3)
C32 0.021(3) 0.025(3) 0.025(3) -0.002(2) -0.004(2) -0.008(2)
C33 0.066(6) 0.055(5) 0.052(5) -0.022(4) 0.012(4) -0.028(5)
Cl1 0.0461(12) 0.0932(19) 0.0481(12) -0.0075(12) -0.0024(10) -0.0127(12)
Cl2 0.092(2) 0.0579(15) 0.0887(18) -0.0121(13) -0.0365(16) -0.0268(14)

loop_
_geom_bond_atom_site_label_1
_geom_bond_atom_site_label_2
_geom_bond_distance
_geom_bond_site_symmetry_2
_geom_bond_publ_flag
Os1 C1 1.854(6) . ?
Os1 C2 1.882(6) . ?
Os1 P1 2.2786(14) . ?
Os1 C28 2.316(6) . ?
Os1 C27 2.365(6) . ?
Os1 Os3 2.7480(3) . ?
Os1 Os2 2.7890(3) . ?
Os2 C4 1.901(7) . ?
Os2 C3 1.937(6) . ?
Os2 C27 2.150(5) . ?
Os2 P2 2.3259(15) . ?
Os2 P1 2.3587(14) . ?
Os2 Os3 2.9373(3) . ?
Os3 C7 1.908(6) . ?
Os3 C5 1.938(7) . ?
Os3 C6 1.957(7) . ?
Os3 C28 2.139(6) . ?
Os3 P2 2.3828(15) . ?
P1 C15 1.816(6) . ?
P1 C9 1.823(6) . ?
P2 C8 1.831(6) . ?
P2 C21 1.832(6) . ?
O1 C1 1.157(7) . ?
O2 C2 1.144(7) . ?
O3 C3 1.133(8) . ?
O4 C4 1.139(8) . ?
O5 C5 1.152(8) . ?
O6 C6 1.126(8) . ?
O7 C7 1.143(7) . ?
C8 H8A 0.9800 . ?
C8 H8B 0.9800 . ?
C8 H8C 0.9800 . ?
C9 C14 1.381(8) . ?
C9 C10 1.404(8) . ?
C10 C11 1.389(8) . ?
C10 H10 0.9500 . ?
C11 C12 1.393(9) . ?
C11 H11 0.9500 . ?
C12 C13 1.379(9) . ?
C12 H12 0.9500 . ?
C13 C14 1.414(8) . ?
C13 H13 0.9500 . ?
C14 H14 0.9500 . ?
C15 C16 1.370(9) . ?
C15 C20 1.412(8) . ?
C16 C17 1.414(9) . ?
C16 H16 0.9500 . ?
C17 C18 1.368(10) . ?
C17 H17 0.9500 . ?
C18 C19 1.370(10) . ?
C18 H18 0.9500 . ?
C19 C20 1.392(9) . ?
C19 H19 0.9500 . ?
C20 H20 0.9500 . ?
C21 C22 1.376(8) . ?
C21 C26 1.403(9) . ?
C22 C23 1.378(9) . ?
C22 H22 0.9500 . ?
C23 C24 1.382(9) . ?
C23 H23 0.9500 . ?
C24 C25 1.385(10) . ?
C24 H24 0.9500 . ?
C25 C26 1.367(10) . ?
C25 H25 0.9500 . ?
C26 H26 0.9500 . ?
C27 C32 1.417(8) . ?
C27 C28 1.427(8) . ?
C28 C29 1.428(8) . ?
C29 C30 1.352(9) . ?
C29 H29 0.9500 . ?
C30 C31 1.433(10) . ?
C30 H30 0.9500 . ?
C31 C32 1.366(9) . ?
C31 H31 0.9500 . ?
C32 H32 0.9500 . ?
C33 Cl2 1.740(8) . ?
C33 Cl1 1.762(8) . ?
C33 H33A 0.9900 . ?
C33 H33B 0.9900 . ?
